data_9004379
loop_
_publ_author_name
'Oberti, R.'
'Hawthorne, F. C.'
'Ungaretti, L.'
'Cannillo, E.'

_publ_section_title
;
 [6]Al disorder in amphiboles from mantle peridotites
 Sample: F9
;
_journal_name_full 'The Canadian Mineralogist'
_journal_page_first 867
_journal_page_last 878
_journal_volume 33
_journal_year 1995
_chemical_formula_sum 'Al2.434 Ca1.84 Cr0.06 Fe0.86 H2 K0.03 Mg3.53 Na0.775 O24 Si6.216 Ti0.06'
_chemical_name_mineral Hornblende
_space_group_IT_number 12
_symmetry_space_group_name_Hall '-C 2y'
_symmetry_space_group_name_H-M 'C 1 2/m 1'
_cell_angle_alpha 90
_cell_angle_beta 105.40
_cell_angle_gamma 90
_cell_formula_units_Z 2
_cell_length_a 9.874
_cell_length_b 17.995
_cell_length_c 5.298
_cell_volume 907.563
_database_code_amcsd 0005453
_exptl_crystal_density_diffrn 3.143
_cod_original_formula_sum 'Si6.216 Al2.434 Mg3.53 Fe.86 Ti.06 Cr.06 Ca1.84 Na.775 K.03 H2 O24'
_cod_database_code 9004379

loop_
_space_group_symop_operation_xyz
x,y,z
1/2+x,1/2+y,z
x,-y,z
1/2+x,1/2-y,z
-x,y,-z
1/2-x,1/2+y,-z
-x,-y,-z
1/2-x,1/2-y,-z

loop_
_atom_site_label
_atom_site_fract_x
_atom_site_fract_y
_atom_site_fract_z
_atom_site_occupancy
_atom_site_U_iso_or_equiv
_atom_site_type_symbol
_atom_site_attached_hydrogens
SiT1 0.28060 0.08530 0.30260 0.77700 0.00545 Si 0
AlT1 0.28060 0.08530 0.30260 0.22300 0.00545 Al 0
SiT2 0.29070 0.17300 0.81300 0.77700 0.00583 Si 0
AlT2 0.29070 0.17300 0.81300 0.22300 0.00583 Al 0
MgM1 0.00000 0.08920 0.50000 0.86000 0.00659 Mg 0
FeM1 0.00000 0.08920 0.50000 0.14000 0.00659 Fe 0
TiM2 0.00000 0.17630 0.00000 0.03000 0.00608 Ti 0
CrM2 0.00000 0.17630 0.00000 0.03000 0.00608 Cr 0
AlM2 0.00000 0.17630 0.00000 0.24000 0.00608 Al 0
FeM2 0.00000 0.17630 0.00000 0.15000 0.00608 Fe 0
MgM2 0.00000 0.17630 0.00000 0.55000 0.00608 Mg 0
AlM3 0.00000 0.00000 0.00000 0.17000 0.00608 Al 0
MgM3 0.00000 0.00000 0.00000 0.67000 0.00608 Mg 0
FeM3 0.00000 0.00000 0.00000 0.16000 0.00608 Fe 0
FeM4 0.00000 0.28000 0.50000 0.03000 0.00887 Fe 0
MgM4 0.00000 0.28000 0.50000 0.01000 0.00887 Mg 0
CaM4 0.00000 0.28000 0.50000 0.46000 0.00887 Ca 0
FeM4* 0.00000 0.25540 0.50000 0.03000 0.00849 Fe 0
MgM4* 0.00000 0.25540 0.50000 0.01000 0.00849 Mg 0
CaM4* 0.00000 0.25540 0.50000 0.46000 0.00849 Ca 0
NaA 0.00000 0.50000 0.00000 0.15500 0.06662 Na 0
KA 0.00000 0.50000 0.00000 0.00600 0.06662 K 0
NaA(m) 0.02920 0.50000 0.07480 0.15500 0.04623 Na 0
KA(m) 0.02920 0.50000 0.07480 0.00600 0.04623 K 0
NaA(2) 0.00000 0.46730 0.00000 0.15500 0.01684 Na 0
KA(2) 0.00000 0.46730 0.00000 0.00600 0.01684 K 0
H 0.18970 0.00000 0.75830 1.00000 0.00735 H 0
O1 0.10680 0.08790 0.21560 1.00000 0.01026 O 0
O2 0.11980 0.17370 0.73310 1.00000 0.00823 O 0
O-h3 0.10850 0.00000 0.71730 1.00000 0.01001 O 0
O4 0.36740 0.25000 0.78800 1.00000 0.01051 O 0
O5 0.35000 0.14070 0.11350 1.00000 0.01089 O 0
O6 0.34370 0.11620 0.61120 1.00000 0.01241 O 0
O7 0.33980 0.00000 0.27310 1.00000 0.01406 O 0

loop_
_cod_changelog_entry_id
_cod_changelog_entry_author
_cod_changelog_entry_date
_cod_changelog_entry_text
1
;cod-tools version 3.8.0
Id: cif_guess_AMCSD_atom_types 9581 2023-05-17 12:35:41Z saulius
;
2023-05-23T09:17:43+03:00
;Derived atom types and hydrogen counts
from atom names that follow the AMCSD naming convention
(Wat == water, O-H == hydroxyl).
;

loop_
_cod_related_entry_id
_cod_related_entry_database
_cod_related_entry_code
1 AMCSD 0005453
